data_8101359
loop_
_publ_author_name
'Kelling, Alexandra'
'Schilde, Uwe'
'Sefkow, Michael'

_publ_section_title
;
Crystal structure of (1R,2R,4S,6R,8S)-2',2'-dimethoxy-8-hydroxyspiro
[3,5,10-trioxa-tricyclo[6.2.1.0^2,6^]undecan-4,1'-cyclohexan]-9-one 
monohydrate, C~15~H~24~O~8~ and of (1R,2R,4R,6R,8S)-2',2'-dimethoxy-
8-hydroxyspiro[3,5,10-trioxa- tricyclo[6.2.1.0^2,6^]undecan-4,1'-cyclohexan]-
9-one, C~15~H~22~O~7~
;
_journal_issue 4
_journal_name_full 'Zeitschrift f\"ur Kristallographie - New Crystal Structures'
_journal_page_first 515
_journal_page_last 518
_journal_volume 215
_journal_year 2000
_chemical_formula_moiety 'C15 H22 O7'
_chemical_formula_sum 'C15 H22 O7'
_chemical_formula_weight 314.37
_space_group_IT_number 4
_symmetry_cell_setting monoclinic
_symmetry_space_group_name_Hall 'P 2yb'
_symmetry_space_group_name_H-M 'P 1 21 1'
_cell_angle_alpha 90.00
_cell_angle_beta 98.571(5)
_cell_angle_gamma 90.00
_cell_formula_units_Z 4
_cell_length_a 12.2868(8)
_cell_length_b 8.2168(5)
_cell_length_c 14.8921(9)
_cell_measurement_temperature 298(2)
_cell_volume 1486.69(10)
_diffrn_ambient_temperature 298(2)
_exptl_crystal_density_diffrn 1.404
_refine_diff_density_rms 0.033
_cod_original_sg_symbol_H-M 'P 21'
_cod_database_code 8101359

loop_
_symmetry_equiv_pos_as_xyz
'x, y, z'
'-x, y+1/2, -z'

loop_
_atom_site_label
_atom_site_type_symbol
_atom_site_fract_x
_atom_site_fract_y
_atom_site_fract_z
_atom_site_U_iso_or_equiv
_atom_site_adp_type
_atom_site_occupancy
_atom_site_calc_flag
_atom_site_refinement_flags
_atom_site_disorder_assembly
_atom_site_disorder_group
C1 C 0.5102(2) 0.8018(3) 0.92984(17) 0.0409(5) Uiso 1 d . . .
H1 H 0.4360 0.8113 0.9458 0.049 Uiso 1 calc R . .
C2 C 0.54085(19) 0.9528(3) 0.88123(16) 0.0353(5) Uani 1 d . . .
H2 H 0.5601 1.0419 0.9244 0.042 Uiso 1 calc R . .
O5 O 0.57635(13) 0.9194(2) 0.73256(11) 0.0390(4) Uani 1 d . . .
C4 C 0.48276(18) 1.0193(3) 0.73104(15) 0.0344(5) Uani 1 d . . .
O3 O 0.44695(13) 0.9945(2) 0.81696(10) 0.0391(4) Uani 1 d . . .
C6 C 0.63426(19) 0.9234(4) 0.82374(16) 0.0441(6) Uani 1 d . . .
H6 H 0.6848 1.0163 0.8305 0.053 Uiso 1 calc R . .
C7 C 0.6994(2) 0.7670(5) 0.8415(2) 0.0716(11) Uani 1 d . . .
H7 H 0.7696 0.7927 0.8777 0.086 Uiso 1 calc R . .
H8 H 0.7146 0.7248 0.7838 0.086 Uiso 1 calc R . .
C8 C 0.6448(2) 0.6333(4) 0.8894(2) 0.0567(8) Uani 1 d . . .
O8 O 0.6758(3) 0.4739(4) 0.8697(2) 0.1160(13) Uani 1 d . . .
H80 H 0.7428 0.4649 0.8816 0.13(2) Uiso 1 calc R . .
C9 C 0.6687(2) 0.6730(4) 0.99066(18) 0.0471(6) Uani 1 d . . .
O9 O 0.74422(17) 0.6274(3) 1.04593(14) 0.0638(6) Uani 1 d . . .
O10 O 0.59209(15) 0.7752(2) 1.01122(11) 0.0478(4) Uani 1 d . . .
C11 C 0.5206(2) 0.6512(4) 0.8731(2) 0.0564(7) Uani 1 d . . .
H11 H 0.4925 0.6691 0.8094 0.068 Uiso 1 calc R . .
H12 H 0.4841 0.5580 0.8952 0.068 Uiso 1 calc R . .
C21 C 0.38928(19) 0.9642(3) 0.65565(15) 0.0334(5) Uani 1 d . . .
O22 O 0.41632(14) 0.9914(2) 0.56766(11) 0.0426(4) Uani 1 d . . .
C22 C 0.5038(3) 0.8979(5) 0.5398(2) 0.0593(8) Uani 1 d . . .
H22 H 0.5137 0.9291 0.4794 0.071 Uiso 1 calc R . .
H23 H 0.4858 0.7843 0.5407 0.071 Uiso 1 calc R . .
H24 H 0.5706 0.9178 0.5807 0.071 Uiso 1 calc R . .
O23 O 0.36996(14) 0.7980(2) 0.67154(12) 0.0435(4) Uani 1 d . . .
C23 C 0.2864(3) 0.7224(4) 0.6077(2) 0.0560(7) Uani 1 d . . .
H25 H 0.2796 0.6100 0.6236 0.067 Uiso 1 calc R . .
H26 H 0.3061 0.7298 0.5478 0.067 Uiso 1 calc R . .
H27 H 0.2174 0.7767 0.6089 0.067 Uiso 1 calc R . .
C31 C 0.2886(2) 1.0721(3) 0.66020(19) 0.0402(6) Uani 1 d . . .
H31 H 0.2301 1.0403 0.6123 0.048 Uiso 1 calc R . .
H32 H 0.2627 1.0546 0.7179 0.048 Uiso 1 calc R . .
C41 C 0.3133(2) 1.2522(3) 0.6502(2) 0.0471(6) Uani 1 d . . .
H41 H 0.3314 1.2722 0.5900 0.057 Uiso 1 calc R . .
H42 H 0.2483 1.3154 0.6568 0.057 Uiso 1 calc R . .
C51 C 0.4082(2) 1.3063(4) 0.7209(2) 0.0541(7) Uani 1 d . . .
H51 H 0.3861 1.3012 0.7807 0.065 Uiso 1 calc R . .
H52 H 0.4268 1.4184 0.7093 0.065 Uiso 1 calc R . .
C61 C 0.5093(2) 1.1987(4) 0.71886(19) 0.0452(6) Uani 1 d . . .
H61 H 0.5362 1.2132 0.6614 0.054 Uiso 1 calc R . .
H62 H 0.5672 1.2319 0.7669 0.054 Uiso 1 calc R . .
C1A C -0.21448(18) 1.1029(3) 0.16597(17) 0.0403(6) Uani 1 d . . .
H1A H -0.2738 1.0913 0.2028 0.048 Uiso 1 calc R . .
C2A C -0.13420(18) 0.9610(3) 0.18023(15) 0.0359(5) Uani 1 d . . .
H2A H -0.1728 0.8583 0.1643 0.043 Uiso 1 calc R . .
O3A O -0.08258(12) 0.9575(2) 0.27291(10) 0.0369(4) Uani 1 d . . .
C4A C 0.01580(18) 0.8662(3) 0.27232(16) 0.0352(5) Uani 1 d . . .
O5A O 0.05089(13) 0.9004(2) 0.18703(11) 0.0429(4) Uani 1 d . . .
C6A C -0.03641(19) 0.9783(3) 0.12811(15) 0.0347(5) Uani 1 d . . .
H6A H -0.0513 0.9191 0.0705 0.042 Uiso 1 calc R . .
C7A C -0.00361(19) 1.1546(3) 0.11061(18) 0.0432(6) Uani 1 d . . .
H7A H 0.0484 1.1922 0.1619 0.052 Uiso 1 calc R . .
H8A H 0.0330 1.1573 0.0573 0.052 Uiso 1 calc R . .
C8A C -0.1021(2) 1.2707(3) 0.09629(17) 0.0367(5) Uani 1 d . . .
O8A O -0.06568(19) 1.4229(3) 0.06989(15) 0.0563(5) Uani 1 d . . .
H80A H -0.112(3) 1.490(5) 0.060(2) 0.072(12) Uiso 1 d . . .
C9A C -0.1906(2) 1.1960(3) 0.02504(18) 0.0475(6) Uani 1 d . . .
O9A O -0.2037(2) 1.2115(3) -0.05530(14) 0.0742(7) Uani 1 d . . .
O10A O -0.25698(14) 1.1004(3) 0.06846(13) 0.0514(5) Uani 1 d . . .
C11A C -0.1590(2) 1.2663(3) 0.18010(17) 0.0427(6) Uani 1 d . . .
H11A H -0.1067 1.2698 0.2357 0.051 Uiso 1 calc R . .
H12A H -0.2118 1.3541 0.1802 0.051 Uiso 1 calc R . .
C21A C 0.10750(19) 0.9251(3) 0.34823(16) 0.0365(5) Uani 1 d . . .
O22A O 0.08160(14) 0.8897(2) 0.43619(11) 0.0438(4) Uani 1 d . . .
C22A C -0.0068(3) 0.9758(5) 0.46644(19) 0.0594(8) Uani 1 d . . .
H22A H -0.0155 0.9393 0.5262 0.071 Uiso 1 calc R . .
H23A H -0.0735 0.9560 0.4255 0.071 Uiso 1 calc R . .
H24A H 0.0091 1.0903 0.4681 0.071 Uiso 1 calc R . .
O23A O 0.11911(15) 1.0940(2) 0.33577(13) 0.0466(4) Uani 1 d . . .
C23A C 0.2049(3) 1.1717(4) 0.3949(2) 0.0651(9) Uani 1 d . . .
H25A H 0.2063 1.2854 0.3803 0.078 Uiso 1 calc R . .
H26A H 0.2742 1.1231 0.3878 0.078 Uiso 1 calc R . .
H27A H 0.1922 1.1590 0.4566 0.078 Uiso 1 calc R . .
C31A C 0.2120(2) 0.8285(3) 0.34196(18) 0.0436(6) Uani 1 d . . .
H31A H 0.2689 0.8613 0.3909 0.052 Uiso 1 calc R . .
H32A H 0.2376 0.8536 0.2850 0.052 Uiso 1 calc R . .
C41A C 0.1936(2) 0.6442(3) 0.34765(19) 0.0484(7) Uani 1 d . . .
H41A H 0.2608 0.5877 0.3396 0.058 Uiso 1 calc R . .
H42A H 0.1764 0.6171 0.4074 0.058 Uiso 1 calc R . .
C51A C 0.1005(2) 0.5873(4) 0.2758(2) 0.0535(7) Uani 1 d . . .
H51A H 0.1221 0.5997 0.2161 0.064 Uiso 1 calc R . .
H52A H 0.0863 0.4728 0.2849 0.064 Uiso 1 calc R . .
C61A C -0.0033(2) 0.6841(3) 0.28027(19) 0.0453(6) Uani 1 d . . .
H61A H -0.0293 0.6617 0.3374 0.054 Uiso 1 calc R . .
H62A H -0.0599 0.6497 0.2315 0.054 Uiso 1 calc R . .

loop_
_atom_site_aniso_label
_atom_site_aniso_U_11
_atom_site_aniso_U_22
_atom_site_aniso_U_33
_atom_site_aniso_U_23
_atom_site_aniso_U_13
_atom_site_aniso_U_12
C2 0.0331(11) 0.0387(13) 0.0328(11) -0.0016(10) 0.0001(9) 0.0012(10)
O5 0.0328(8) 0.0521(10) 0.0312(8) -0.0004(8) 0.0019(6) 0.0047(8)
C4 0.0313(12) 0.0416(13) 0.0307(12) -0.0018(10) 0.0061(10) 0.0032(10)
O3 0.0322(8) 0.0546(11) 0.0300(8) 0.0024(8) 0.0027(7) 0.0054(8)
C6 0.0290(12) 0.0688(18) 0.0334(13) 0.0041(13) 0.0006(10) 0.0002(12)
C7 0.0467(16) 0.120(3) 0.0493(17) 0.0172(18) 0.0115(13) 0.0394(19)
C8 0.0608(17) 0.0536(17) 0.0503(16) -0.0065(13) -0.0090(13) 0.0259(15)
O8 0.142(3) 0.087(2) 0.100(2) -0.0419(16) -0.046(2) 0.073(2)
C9 0.0463(14) 0.0480(15) 0.0439(14) 0.0071(12) -0.0030(12) 0.0026(12)
O9 0.0605(12) 0.0716(14) 0.0520(12) 0.0090(10) -0.0148(10) 0.0169(11)
O10 0.0508(10) 0.0566(11) 0.0346(9) 0.0061(8) 0.0014(7) 0.0053(9)
C11 0.0579(17) 0.0439(15) 0.0592(17) -0.0004(12) -0.0176(13) -0.0013(13)
C21 0.0354(12) 0.0330(12) 0.0310(11) 0.0044(10) 0.0026(9) -0.0005(10)
O22 0.0474(10) 0.0482(11) 0.0320(9) 0.0002(8) 0.0055(7) 0.0052(8)
C22 0.0591(16) 0.079(2) 0.0404(14) -0.0119(15) 0.0097(13) 0.0110(16)
O23 0.0477(10) 0.0343(9) 0.0437(10) 0.0043(8) -0.0096(8) -0.0042(8)
C23 0.0643(17) 0.0431(15) 0.0547(17) -0.0003(13) -0.0109(14) -0.0118(14)
C31 0.0323(12) 0.0439(14) 0.0442(14) 0.0092(11) 0.0050(11) 0.0021(10)
C41 0.0489(14) 0.0395(15) 0.0533(16) 0.0078(12) 0.0085(12) 0.0121(12)
C51 0.0670(18) 0.0392(14) 0.0549(17) -0.0029(13) 0.0049(14) 0.0045(14)
C61 0.0425(13) 0.0446(15) 0.0463(14) -0.0005(12) -0.0007(11) -0.0083(11)
C1A 0.0282(11) 0.0504(15) 0.0421(13) 0.0068(12) 0.0040(10) 0.0021(11)
C2A 0.0308(11) 0.0420(14) 0.0319(12) 0.0039(10) -0.0047(9) -0.0031(10)
O3A 0.0312(8) 0.0489(10) 0.0305(8) 0.0035(7) 0.0041(6) 0.0065(7)
C4A 0.0327(12) 0.0408(13) 0.0321(13) 0.0034(10) 0.0049(10) 0.0042(10)
O5A 0.0396(9) 0.0561(11) 0.0336(9) 0.0055(8) 0.0075(7) 0.0165(8)
C6A 0.0375(12) 0.0381(13) 0.0268(10) -0.0011(10) -0.0005(9) 0.0067(10)
C7A 0.0340(12) 0.0519(15) 0.0455(13) 0.0051(12) 0.0119(10) 0.0002(11)
C8A 0.0394(12) 0.0326(13) 0.0380(12) 0.0031(9) 0.0056(10) -0.0016(10)
O8A 0.0629(12) 0.0410(10) 0.0669(13) 0.0119(10) 0.0159(10) -0.0023(10)
C9A 0.0515(15) 0.0435(15) 0.0451(15) 0.0062(12) -0.0005(12) 0.0067(12)
O9A 0.1004(17) 0.0762(15) 0.0405(11) 0.0146(11) -0.0079(11) 0.0025(14)
O10A 0.0374(9) 0.0577(11) 0.0533(11) 0.0101(9) -0.0126(8) -0.0037(8)
C11A 0.0436(13) 0.0439(14) 0.0416(13) -0.0020(11) 0.0099(10) 0.0079(11)
C21A 0.0359(12) 0.0374(13) 0.0351(12) 0.0026(11) 0.0018(10) 0.0005(10)
O22A 0.0461(10) 0.0521(11) 0.0326(9) 0.0051(8) 0.0040(8) 0.0050(9)
C22A 0.0618(17) 0.079(2) 0.0385(13) -0.0017(15) 0.0118(13) 0.0158(17)
O23A 0.0502(10) 0.0365(10) 0.0486(10) 0.0061(8) -0.0073(8) -0.0025(8)
C23A 0.074(2) 0.0529(18) 0.0597(19) 0.0062(15) -0.0195(16) -0.0162(15)
C31A 0.0354(13) 0.0494(16) 0.0457(15) 0.0089(12) 0.0046(11) 0.0047(11)
C41A 0.0444(14) 0.0487(16) 0.0514(16) 0.0077(13) 0.0049(12) 0.0134(12)
C51A 0.0666(18) 0.0366(14) 0.0555(17) 0.0008(13) 0.0028(14) 0.0091(13)
C61A 0.0485(14) 0.0388(14) 0.0455(14) -0.0007(12) -0.0031(12) 0.0018(11)

loop_
_geom_bond_atom_site_label_1
_geom_bond_atom_site_label_2
_geom_bond_distance
_geom_bond_site_symmetry_2
_geom_bond_publ_flag
C1 O10 1.471(3) . ?
C1 C11 1.515(4) . ?
C1 C2 1.512(4) . ?
C1 H1 0.9800 . ?
C2 O3 1.427(3) . ?
C2 C6 1.550(3) . ?
C2 H2 0.9800 . ?
O5 C4 1.410(3) . ?
O5 C6 1.436(3) . ?
C4 O3 1.428(3) . ?
C4 C61 1.526(4) . ?
C4 C21 1.549(3) . ?
C6 C7 1.517(5) . ?
C6 H6 0.9800 . ?
C7 C8 1.520(5) . ?
C7 H7 0.9700 . ?
C7 H8 0.9700 . ?
C8 O8 1.407(4) . ?
C8 C11 1.516(4) . ?
C8 C9 1.528(4) . ?
O8 H80 0.8200 . ?
C9 O9 1.205(3) . ?
C9 O10 1.331(3) . ?
C11 H11 0.9700 . ?
C11 H12 0.9700 . ?
C21 O23 1.412(3) . ?
C21 O22 1.417(3) . ?
C21 C31 1.532(3) . ?
O22 C22 1.432(4) . ?
C22 H22 0.9600 . ?
C22 H23 0.9600 . ?
C22 H24 0.9600 . ?
O23 C23 1.433(3) . ?
C23 H25 0.9600 . ?
C23 H26 0.9600 . ?
C23 H27 0.9600 . ?
C31 C41 1.522(4) . ?
C31 H31 0.9700 . ?
C31 H32 0.9700 . ?
C41 C51 1.517(4) . ?
C41 H41 0.9700 . ?
C41 H42 0.9700 . ?
C51 C61 1.529(4) . ?
C51 H51 0.9700 . ?
C51 H52 0.9700 . ?
C61 H61 0.9700 . ?
C61 H62 0.9700 . ?
C1A O10A 1.468(3) . ?
C1A C11A 1.507(4) . ?
C1A C2A 1.522(4) . ?
C1A H1A 0.9800 . ?
C2A O3A 1.431(3) . ?
C2A C6A 1.531(3) . ?
C2A H2A 0.9800 . ?
O3A C4A 1.424(3) . ?
C4A O5A 1.429(3) . ?
C4A C61A 1.522(4) . ?
C4A C21A 1.550(3) . ?
O5A C6A 1.432(3) . ?
C6A C7A 1.536(4) . ?
C6A H6A 0.9800 . ?
C7A C8A 1.531(3) . ?
C7A H7A 0.9700 . ?
C7A H8A 0.9700 . ?
C8A O8A 1.404(3) . ?
C8A C11A 1.519(3) . ?
C8A C9A 1.530(4) . ?
O8A H80A 0.80(4) . ?
C9A O9A 1.190(3) . ?
C9A O10A 1.363(3) . ?
C11A H11A 0.9700 . ?
C11A H12A 0.9700 . ?
C21A O23A 1.410(3) . ?
C21A O22A 1.424(3) . ?
C21A C31A 1.524(3) . ?
O22A C22A 1.425(3) . ?
C22A H22A 0.9600 . ?
C22A H23A 0.9600 . ?
C22A H24A 0.9600 . ?
O23A C23A 1.421(4) . ?
C23A H25A 0.9600 . ?
C23A H26A 0.9600 . ?
C23A H27A 0.9600 . ?
C31A C41A 1.535(4) . ?
C31A H31A 0.9700 . ?
C31A H32A 0.9700 . ?
C41A C51A 1.519(4) . ?
C41A H41A 0.9700 . ?
C41A H42A 0.9700 . ?
C51A C61A 1.513(4) . ?
C51A H51A 0.9700 . ?
C51A H52A 0.9700 . ?
C61A H61A 0.9700 . ?
C61A H62A 0.9700 . ?

loop_
_cod_related_entry_id
_cod_related_entry_database
_cod_related_entry_code
1 ChemSpider 30653845
